data_7235026
loop_
_publ_author_name
'Wei Sun'
'Ya-Xi Huang'
'Sergiy Nokhrin'
'Yuanming Pan'
'Jin-Xiao Mi'

_publ_section_title
;
 Perfect Kagome lattices in YCu3(OH)6Cl3: a new candidate for the quantum
 spin liquid state
;
_journal_name_full 'Journal of Materials Chemistry C'
_journal_page_first 8772
_journal_page_last 8777
_journal_paper_doi 10.1039/C6TC02399A
_journal_volume 4
_journal_year 2016
_chemical_formula_sum 'Cl3 Cu3 H6 O6 Y'
_chemical_formula_weight 487.93
_space_group_crystal_system trigonal
_space_group_IT_number 164
_space_group_name_Hall '-P 3 2"'
_space_group_name_H-M_alt 'P -3 m 1'
_atom_sites_solution_hydrogens difmap
_cell_angle_alpha 90
_cell_angle_beta 90
_cell_angle_gamma 120
_cell_formula_units_Z 1
_cell_length_a 6.7436(15)
_cell_length_b 6.7436(15)
_cell_length_c 5.6182(13)
_cell_measurement_reflns_used 2959
_cell_measurement_temperature 173(2)
_cell_measurement_theta_max 28.649
_cell_measurement_theta_min 3.489
_cell_volume 221.26(9)
_computing_cell_refinement 'SAINT (Bruker, 2001)'
_computing_data_collection 'SMART (Bruker, 2001)'
_computing_data_reduction 'SAINT (Bruker, 2001)'
_computing_molecular_graphics 'DIAMOND (Brandenburg, 2012)'
_computing_publication_material 'SHELXL-2013 (Sheldrick, 2013)'
_computing_structure_refinement 'SHELXL-2013 (Sheldrick, 2013)'
_computing_structure_solution 'SHELXL-2013 (Sheldrick, 2013)'
_diffrn_ambient_temperature 173(2)
_diffrn_detector_area_resol_mean .
_diffrn_measured_fraction_theta_full 0.994
_diffrn_measured_fraction_theta_max 1.000
_diffrn_measurement_device_type 'Bruker APEX II area detector CCD diffractometer'
_diffrn_measurement_method '1265 images,\f=0, 90, 180 degree, and \D\w=0.3 degree, \c= 54.74 degree'
_diffrn_radiation_type MoK\a
_diffrn_radiation_wavelength 0.71073
_diffrn_reflns_av_R_equivalents 0.0195
_diffrn_reflns_av_unetI/netI 0.0087
_diffrn_reflns_Laue_measured_fraction_full 0.994
_diffrn_reflns_Laue_measured_fraction_max 1.000
_diffrn_reflns_limit_h_max 9
_diffrn_reflns_limit_h_min -9
_diffrn_reflns_limit_k_max 9
_diffrn_reflns_limit_k_min -8
_diffrn_reflns_limit_l_max 7
_diffrn_reflns_limit_l_min -7
_diffrn_reflns_number 2959
_diffrn_reflns_point_group_measured_fraction_full 0.994
_diffrn_reflns_point_group_measured_fraction_max 1.000
_diffrn_reflns_theta_full 25.242
_diffrn_reflns_theta_max 28.649
_diffrn_reflns_theta_min 3.489
_diffrn_standards_decay_% .
_diffrn_standards_interval_count .
_diffrn_standards_interval_time .
_diffrn_standards_number 0
_exptl_absorpt_coefficient_mu 14.495
_exptl_absorpt_correction_T_max 0.766
_exptl_absorpt_correction_T_min 0.562
_exptl_absorpt_correction_type multi-scan
_exptl_absorpt_process_details 'SMART (Bruker, 2001)'
_exptl_crystal_colour colorless
_exptl_crystal_density_diffrn 3.662
_exptl_crystal_description prism
_exptl_crystal_F_000 231
_exptl_crystal_size_max 0.200
_exptl_crystal_size_mid 0.130
_exptl_crystal_size_min 0.130
_refine_diff_density_max 0.327
_refine_diff_density_min -0.540
_refine_diff_density_rms 0.083
_refine_ls_extinction_coef 0.017(2)
_refine_ls_extinction_expression Fc^*^=kFc[1+0.001xFc^2^\l^3^/sin(2\q)]^-1/4^
_refine_ls_extinction_method SHELXL
_refine_ls_goodness_of_fit_ref 1.062
_refine_ls_hydrogen_treatment refall
_refine_ls_matrix_type full
_refine_ls_number_parameters 24
_refine_ls_number_reflns 242
_refine_ls_number_restraints 1
_refine_ls_restrained_S_all 1.062
_refine_ls_R_factor_all 0.0137
_refine_ls_R_factor_gt 0.0137
_refine_ls_shift/su_max 0.000
_refine_ls_shift/su_mean 0.000
_refine_ls_structure_factor_coef Fsqd
_refine_ls_weighting_details
;
 w=1/[\s^2^(Fo^2^)+(0.0248P)^2^+0.2739P]
 where P=(Fo^2^+2Fc^2^)/3
;
_refine_ls_weighting_scheme calc
_refine_ls_wR_factor_gt 0.0420
_refine_ls_wR_factor_ref 0.0420
_reflns_Friedel_coverage 0.000
_reflns_Friedel_fraction_full .
_reflns_Friedel_fraction_max .
_reflns_number_gt 241
_reflns_number_total 242
_reflns_threshold_expression 'I > 2\s(I)'
_cod_data_source_file J-Mater-Chem-C-2016-4-8772.cif
_cod_data_source_block ycu3sn
_cod_original_cell_volume 221.26(11)
_cod_database_code 7235026
_shelx_space_group_comment
;
The symmetry employed for this shelxl refinement is uniquely defined
by the following loop, which should always be used as a source of
symmetry information in preference to the above space-group names.
They are only intended as comments.
;
_shelx_estimated_absorpt_t_min 0.160
_shelx_estimated_absorpt_t_max 0.254
_shelxl_version_number 2013-2

loop_
_space_group_symop_operation_xyz
'x, y, z'
'-y, x-y, z'
'-x+y, -x, z'
'y, x, -z'
'x-y, -y, -z'
'-x, -x+y, -z'
'-x, -y, -z'
'y, -x+y, -z'
'x-y, x, -z'
'-y, -x, z'
'-x+y, y, z'
'x, x-y, z'

loop_
_atom_site_label
_atom_site_type_symbol
_atom_site_fract_x
_atom_site_fract_y
_atom_site_fract_z
_atom_site_U_iso_or_equiv
_atom_site_adp_type
_atom_site_occupancy
_atom_site_site_symmetry_order
_atom_site_calc_flag
_atom_site_refinement_flags_posn
_atom_site_refinement_flags_adp
_atom_site_refinement_flags_occupancy
_atom_site_disorder_assembly
_atom_site_disorder_group
Y11 Y 0.0000 0.0000 0.5000 0.0077(3) Uani 0.952(5) 12 d S T P . .
Y12 Y 0.0000 0.0000 0.378(7) 0.0077(3) Uani 0.024(2) 6 d S T P . .
Cu1 Cu 0.5000 0.5000 0.5000 0.00614(18) Uani 1 4 d S T P . .
Cl1 Cl 0.3333 0.6667 0.86197(16) 0.0115(2) Uani 1 6 d S T P . .
Cl2 Cl 0.0000 0.0000 0.0000 0.0110(3) Uani 1 12 d S T P . .
O1 O 0.19053(15) 0.3811(3) 0.3656(3) 0.0072(3) Uani 1 2 d DS T P . .
H1 H 0.200(3) 0.399(7) 0.225(4) 0.030(10) Uiso 1 2 d DS . P . .

loop_
_atom_site_aniso_label
_atom_site_aniso_U_11
_atom_site_aniso_U_22
_atom_site_aniso_U_33
_atom_site_aniso_U_23
_atom_site_aniso_U_13
_atom_site_aniso_U_12
Y11 0.0042(2) 0.0042(2) 0.0148(9) 0.000 0.000 0.00208(12)
Y12 0.0042(2) 0.0042(2) 0.0148(9) 0.000 0.000 0.00208(12)
Cu1 0.0035(2) 0.0035(2) 0.0101(3) 0.00071(6) -0.00071(6) 0.00082(15)
Cl1 0.0136(3) 0.0136(3) 0.0074(4) 0.000 0.000 0.00679(16)
Cl2 0.0119(4) 0.0119(4) 0.0092(6) 0.000 0.000 0.0059(2)
O1 0.0055(6) 0.0079(8) 0.0091(7) -0.0010(6) -0.0005(3) 0.0039(4)

loop_
_atom_type_symbol
_atom_type_description
_atom_type_scat_dispersion_real
_atom_type_scat_dispersion_imag
_atom_type_scat_source
O O 0.0106 0.0060 'International Tables Vol C Tables 4.2.6.8 and 6.1.1.4'
H H 0.0000 0.0000 'International Tables Vol C Tables 4.2.6.8 and 6.1.1.4'
Cl Cl 0.1484 0.1585 'International Tables Vol C Tables 4.2.6.8 and 6.1.1.4'
Cu Cu 0.3201 1.2651 'International Tables Vol C Tables 4.2.6.8 and 6.1.1.4'
Y Y -2.7962 3.5667 'International Tables Vol C Tables 4.2.6.8 and 6.1.1.4'

loop_
_geom_angle_atom_site_label_1
_geom_angle_atom_site_label_2
_geom_angle_atom_site_label_3
_geom_angle
_geom_angle_site_symmetry_1
_geom_angle_site_symmetry_3
Y12 Y11 Y12 180.000(14) . 7_556
Y12 Y11 O1 108.74(4) . 8_556
Y12 Y11 O1 71.26(4) 7_556 8_556
Y12 Y11 O1 71.26(4) . 2
Y12 Y11 O1 108.74(4) 7_556 2
O1 Y11 O1 180.0 8_556 2
Y12 Y11 O1 108.74(4) . 7_556
Y12 Y11 O1 71.26(4) 7_556 7_556
O1 Y11 O1 110.19(4) 8_556 7_556
O1 Y11 O1 69.81(4) 2 7_556
Y12 Y11 O1 71.26(4) . .
Y12 Y11 O1 108.74(4) 7_556 .
O1 Y11 O1 69.81(4) 8_556 .
O1 Y11 O1 110.19(4) 2 .
O1 Y11 O1 180.0 7_556 .
Y12 Y11 O1 108.74(4) . 9_556
Y12 Y11 O1 71.26(4) 7_556 9_556
O1 Y11 O1 110.19(4) 8_556 9_556
O1 Y11 O1 69.81(4) 2 9_556
O1 Y11 O1 110.19(4) 7_556 9_556
O1 Y11 O1 69.81(4) . 9_556
Y12 Y11 O1 71.26(4) . 3
Y12 Y11 O1 108.74(4) 7_556 3
O1 Y11 O1 69.81(4) 8_556 3
O1 Y11 O1 110.19(4) 2 3
O1 Y11 O1 69.81(4) 7_556 3
O1 Y11 O1 110.19(4) . 3
O1 Y11 O1 180.00(8) 9_556 3
Y12 Y11 Cl2 0.000(9) . .
Y12 Y11 Cl2 180.000(14) 7_556 .
O1 Y11 Cl2 108.74(4) 8_556 .
O1 Y11 Cl2 71.26(4) 2 .
O1 Y11 Cl2 108.74(4) 7_556 .
O1 Y11 Cl2 71.26(4) . .
O1 Y11 Cl2 108.74(4) 9_556 .
O1 Y11 Cl2 71.26(4) 3 .
Y12 Y11 Cl2 180.0 . 1_556
Y12 Y11 Cl2 0.000(14) 7_556 1_556
O1 Y11 Cl2 71.26(4) 8_556 1_556
O1 Y11 Cl2 108.74(4) 2 1_556
O1 Y11 Cl2 71.26(4) 7_556 1_556
O1 Y11 Cl2 108.74(4) . 1_556
O1 Y11 Cl2 71.26(4) 9_556 1_556
O1 Y11 Cl2 108.74(4) 3 1_556
Cl2 Y11 Cl2 180.0 . 1_556
Y12 Y11 Cu1 90.000(12) . 1_445
Y12 Y11 Cu1 90.000(12) 7_556 1_445
O1 Y11 Cu1 145.09(2) 8_556 1_445
O1 Y11 Cu1 34.91(2) 2 1_445
O1 Y11 Cu1 34.91(2) 7_556 1_445
O1 Y11 Cu1 145.09(2) . 1_445
O1 Y11 Cu1 90.0 9_556 1_445
O1 Y11 Cu1 90.0 3 1_445
Cl2 Y11 Cu1 90.0 . 1_445
Cl2 Y11 Cu1 90.0 1_556 1_445
Y12 Y11 Cu1 90.000(12) . .
Y12 Y11 Cu1 90.000(12) 7_556 .
O1 Y11 Cu1 34.91(2) 8_556 .
O1 Y11 Cu1 145.09(2) 2 .
O1 Y11 Cu1 145.09(2) 7_556 .
O1 Y11 Cu1 34.91(2) . .
O1 Y11 Cu1 90.0 9_556 .
O1 Y11 Cu1 90.000(1) 3 .
Cl2 Y11 Cu1 90.0 . .
Cl2 Y11 Cu1 90.0 1_556 .
Cu1 Y11 Cu1 180.0 1_445 .
Y11 Y12 Y12 0.000(4) . 7_556
Y11 Y12 Cl2 180.0 . .
Y12 Y12 Cl2 180.0 7_556 .
Y11 Y12 O1 91.8(10) . 2
Y12 Y12 O1 91.8(10) 7_556 2
Cl2 Y12 O1 88.2(10) . 2
Y11 Y12 O1 91.8(10) . .
Y12 Y12 O1 91.8(10) 7_556 .
Cl2 Y12 O1 88.2(10) . .
O1 Y12 O1 119.91(11) 2 .
Y11 Y12 O1 91.8(10) . 3
Y12 Y12 O1 91.8(10) 7_556 3
Cl2 Y12 O1 88.2(10) . 3
O1 Y12 O1 119.90(11) 2 3
O1 Y12 O1 119.91(11) . 3
Y11 Y12 O1 57.1(7) . 8_556
Y12 Y12 O1 57.1(7) 7_556 8_556
Cl2 Y12 O1 122.9(7) . 8_556
O1 Y12 O1 148.8(18) 2 8_556
O1 Y12 O1 66.3(4) . 8_556
O1 Y12 O1 66.3(4) 3 8_556
Y11 Y12 O1 57.1(7) . 7_556
Y12 Y12 O1 57.1(7) 7_556 7_556
Cl2 Y12 O1 122.9(7) . 7_556
O1 Y12 O1 66.3(4) 2 7_556
O1 Y12 O1 148.8(18) . 7_556
O1 Y12 O1 66.3(4) 3 7_556
O1 Y12 O1 93.2(10) 8_556 7_556
Y11 Y12 O1 57.1(7) . 9_556
Y12 Y12 O1 57.1(7) 7_556 9_556
Cl2 Y12 O1 122.9(7) . 9_556
O1 Y12 O1 66.3(4) 2 9_556
O1 Y12 O1 66.3(4) . 9_556
O1 Y12 O1 148.8(18) 3 9_556
O1 Y12 O1 93.2(10) 8_556 9_556
O1 Y12 O1 93.2(10) 7_556 9_556
Y11 Y12 Cu1 78.5(7) . .
Y12 Y12 Cu1 78.5(7) 7_556 .
Cl2 Y12 Cu1 101.5(7) . .
O1 Y12 Cu1 148.7(5) 2 .
O1 Y12 Cu1 32.64(19) . .
O1 Y12 Cu1 90.35(19) 3 .
O1 Y12 Cu1 34.85(7) 8_556 .
O1 Y12 Cu1 127.1(11) 7_556 .
O1 Y12 Cu1 83.8(5) 9_556 .
Y11 Y12 Cu1 78.5(7) . 1_445
Y12 Y12 Cu1 78.5(7) 7_556 1_445
Cl2 Y12 Cu1 101.5(7) . 1_445
O1 Y12 Cu1 32.64(19) 2 1_445
O1 Y12 Cu1 148.7(5) . 1_445
O1 Y12 Cu1 90.35(19) 3 1_445
O1 Y12 Cu1 127.1(11) 8_556 1_445
O1 Y12 Cu1 34.85(7) 7_556 1_445
O1 Y12 Cu1 83.8(5) 9_556 1_445
Cu1 Y12 Cu1 157.0(13) . 1_445
Y11 Y12 Cu1 78.5(7) . 2_655
Y12 Y12 Cu1 78.5(7) 7_556 2_655
Cl2 Y12 Cu1 101.5(7) . 2_655
O1 Y12 Cu1 148.7(5) 2 2_655
O1 Y12 Cu1 90.35(19) . 2_655
O1 Y12 Cu1 32.64(19) 3 2_655
O1 Y12 Cu1 34.85(7) 8_556 2_655
O1 Y12 Cu1 83.8(5) 7_556 2_655
O1 Y12 Cu1 127.1(11) 9_556 2_655
Cu1 Y12 Cu1 58.68(15) . 2_655
Cu1 Y12 Cu1 116.1(4) 1_445 2_655
Y11 Y12 H1 110.3(11) . .
Y12 Y12 H1 110.3(11) 7_556 .
Cl2 Y12 H1 69.7(11) . .
O1 Y12 H1 117.3(6) 2 .
O1 Y12 H1 18.5(6) . .
O1 Y12 H1 117.3(6) 3 .
O1 Y12 H1 78.1(4) 8_556 .
O1 Y12 H1 167.3(17) 7_556 .
O1 Y12 H1 78.1(5) 9_556 .
Cu1 Y12 H1 43.4(5) . .
Cu1 Y12 H1 149.9(4) 1_445 .
Cu1 Y12 H1 93.96(13) 2_655 .
O1 Cu1 O1 94.10(10) 7_666 8_556
O1 Cu1 O1 85.90(10) 7_666 2_665
O1 Cu1 O1 180.0 8_556 2_665
O1 Cu1 O1 180.0 7_666 .
O1 Cu1 O1 85.90(10) 8_556 .
O1 Cu1 O1 94.10(10) 2_665 .
O1 Cu1 Y11 42.95(5) 7_666 1_665
O1 Cu1 Y11 137.05(5) 8_556 1_665
O1 Cu1 Y11 42.95(5) 2_665 1_665
O1 Cu1 Y11 137.05(5) . 1_665
O1 Cu1 Y11 137.05(5) 7_666 .
O1 Cu1 Y11 42.95(5) 8_556 .
O1 Cu1 Y11 137.05(5) 2_665 .
O1 Cu1 Y11 42.95(5) . .
Y11 Cu1 Y11 180.0 1_665 .
O1 Cu1 Y12 142.5(3) 7_666 .
O1 Cu1 Y12 50.1(5) 8_556 .
O1 Cu1 Y12 129.9(5) 2_665 .
O1 Cu1 Y12 37.5(3) . .
Y11 Cu1 Y12 168.5(7) 1_665 .
Y11 Cu1 Y12 11.5(7) . .
O1 Cu1 Y12 37.5(3) 7_666 7_666
O1 Cu1 Y12 129.9(5) 8_556 7_666
O1 Cu1 Y12 50.1(5) 2_665 7_666
O1 Cu1 Y12 142.5(3) . 7_666
Y11 Cu1 Y12 11.5(7) 1_665 7_666
Y11 Cu1 Y12 168.5(7) . 7_666
Y12 Cu1 Y12 180.0 . 7_666
O1 Cu1 Y12 129.9(5) 7_666 7_556
O1 Cu1 Y12 37.5(3) 8_556 7_556
O1 Cu1 Y12 142.5(3) 2_665 7_556
O1 Cu1 Y12 50.1(5) . 7_556
Y11 Cu1 Y12 168.5(7) 1_665 7_556
Y11 Cu1 Y12 11.5(7) . 7_556
Y12 Cu1 Y12 23.0(13) . 7_556
Y12 Cu1 Y12 157.0(13) 7_666 7_556
O1 Cu1 Y12 50.1(5) 7_666 1_665
O1 Cu1 Y12 142.5(3) 8_556 1_665
O1 Cu1 Y12 37.5(3) 2_665 1_665
O1 Cu1 Y12 129.9(5) . 1_665
Y11 Cu1 Y12 11.5(7) 1_665 1_665
Y11 Cu1 Y12 168.5(7) . 1_665
Y12 Cu1 Y12 157.0(13) . 1_665
Y12 Cu1 Y12 23.0(13) 7_666 1_665
Y12 Cu1 Y12 180.0 7_556 1_665
Y12 Cl2 Y12 180.0 7 .
Y12 Cl2 Y11 180.0 7 .
Y12 Cl2 Y11 0.000(3) . .
Y12 Cl2 Y11 0.000(3) 7 1_554
Y12 Cl2 Y11 180.0 . 1_554
Y11 Cl2 Y11 180.0 . 1_554
Cu1 O1 Cu1 117.35(8) . 3_565
Cu1 O1 Y12 109.9(4) . .
Cu1 O1 Y12 109.9(4) 3_565 .
Cu1 O1 Y11 102.14(6) . .
Cu1 O1 Y11 102.14(6) 3_565 .
Y12 O1 Y11 17.0(10) . .
Cu1 O1 Y12 95.0(4) . 7_556
Cu1 O1 Y12 95.0(4) 3_565 7_556
Y12 O1 Y12 31.2(18) . 7_556
Y11 O1 Y12 14.2(7) . 7_556
Cu1 O1 H1 109.4(13) . .
Cu1 O1 H1 109.4(13) 3_565 .
Y12 O1 H1 99(3) . .
Y11 O1 H1 116(3) . .
Y12 O1 H1 131(3) 7_556 .

loop_
_geom_bond_atom_site_label_1
_geom_bond_atom_site_label_2
_geom_bond_distance
_geom_bond_site_symmetry_2
Y11 Y12 0.69(4) .
Y11 Y12 0.69(4) 7_556
Y11 O1 2.3500(19) 8_556
Y11 O1 2.3500(19) 2
Y11 O1 2.3500(19) 7_556
Y11 O1 2.3500(19) .
Y11 O1 2.3501(19) 9_556
Y11 O1 2.3501(19) 3
Y11 Cl2 2.8091(6) .
Y11 Cl2 2.8091(6) 1_556
Y11 Cu1 3.3718(8) 1_445
Y11 Cu1 3.3718(8) .
Y12 Y12 1.37(8) 7_556
Y12 Cl2 2.12(4) .
Y12 O1 2.226(2) 2
Y12 O1 2.226(2) .
Y12 O1 2.226(2) 3
Y12 O1 2.65(2) 8_556
Y12 O1 2.65(2) 7_556
Y12 O1 2.65(2) 9_556
Y12 Cu1 3.441(8) .
Y12 Cu1 3.441(8) 1_445
Y12 Cu1 3.441(8) 2_655
Y12 H1 2.49(4) .
Cu1 O1 1.9736(10) 7_666
Cu1 O1 1.9736(10) 8_556
Cu1 O1 1.9736(10) 2_665
Cu1 O1 1.9736(10) .
Cu1 Y11 3.3718(8) 1_665
Cu1 Y12 3.441(8) 7_666
Cu1 Y12 3.441(8) 7_556
Cu1 Y12 3.441(8) 1_665
Cl2 Y12 2.12(4) 7
Cl2 Y11 2.8091(6) 1_554
O1 Cu1 1.9736(10) 3_565
O1 Y12 2.65(2) 7_556
O1 H1 0.799(19) .

loop_
_geom_hbond_atom_site_label_D
_geom_hbond_atom_site_label_H
_geom_hbond_atom_site_label_A
_geom_hbond_distance_DH
_geom_hbond_distance_HA
_geom_hbond_distance_DA
_geom_hbond_angle_DHA
_geom_hbond_site_symmetry_A
O1 H1 Cl1 0.799(19) 2.57(3) 3.285(2) 150(4) 1_554
O1 H1 Cl2 0.799(19) 2.65(4) 3.0284(18) 111(3) .
